data_4132450
loop_
_publ_author_name
'Zou, Yike'
'Li, Xiangqin'
'Yang, Yun'
'Berritt, Simon'
'Melvin, Jason'
'Gonzales, Stephen'
'Spafford, Matthew'
'Smith, 3rd, Amos B'

_publ_section_title
;
 Total Synthesis of (-)-Nodulisporic Acids D, C, and B: Evolution of a
 Unified Synthetic Strategy.
;
_journal_issue 30
_journal_name_full 'Journal of the American Chemical Society'
_journal_page_first 9502
_journal_page_last 9511
_journal_paper_doi 10.1021/jacs.8b04053
_journal_volume 140
_journal_year 2018
_chemical_formula_sum 'C16 H20 Cl N O'
_chemical_formula_weight 277.78
_space_group_IT_number 5
_space_group_name_Hall 'I 2y'
_space_group_name_H-M_alt 'I 1 2 1'
_symmetry_cell_setting monoclinic
_symmetry_Int_Tables_number 5
_symmetry_space_group_name_H-M 'I 1 2 1'
_atom_sites_solution_hydrogens geom
_atom_sites_solution_primary direct
_audit_creation_method SHELXL-97
_cell_angle_alpha 90.00
_cell_angle_beta 101.5070(10)
_cell_angle_gamma 90.00
_cell_formula_units_Z 8
_cell_length_a 19.2746(9)
_cell_length_b 7.6362(2)
_cell_length_c 20.2859(6)
_cell_measurement_temperature 100(1)
_cell_volume 2925.76(18)
_computing_data_collection 'Bruker APEX2'
_computing_data_reduction 'Bruker SAINT'
_computing_structure_refinement 'SHELXL-97 (Sheldrick, 2008)'
_computing_structure_solution 'SHELXS-97 (Sheldrick, 2008)'
_diffrn_ambient_temperature 100(1)
_diffrn_measured_fraction_theta_full 1.000
_diffrn_measured_fraction_theta_max 1.000
_diffrn_measurement_device 'CCD Area Detector'
_diffrn_measurement_device_type 'Bruker APEXII'
_diffrn_measurement_method 'phi and omega scans'
_diffrn_radiation_monochromator graphite
_diffrn_radiation_source 'sealed tube'
_diffrn_radiation_type MoK\a
_diffrn_radiation_wavelength 0.71073
_diffrn_reflns_av_R_equivalents 0.0256
_diffrn_reflns_av_sigmaI/netI 0.0195
_diffrn_reflns_limit_h_max 23
_diffrn_reflns_limit_h_min -23
_diffrn_reflns_limit_k_max 9
_diffrn_reflns_limit_k_min -9
_diffrn_reflns_limit_l_max 24
_diffrn_reflns_limit_l_min -24
_diffrn_reflns_number 29828
_diffrn_reflns_theta_full 25.39
_diffrn_reflns_theta_max 25.39
_diffrn_reflns_theta_min 1.33
_exptl_absorpt_coefficient_mu 0.253
_exptl_absorpt_correction_T_max 0.7452
_exptl_absorpt_correction_T_min 0.6954
_exptl_absorpt_correction_type multi-scan
_exptl_absorpt_process_details '(SADABS; Sheldrick, 2007)'
_exptl_crystal_density_diffrn 1.261
_exptl_crystal_density_method 'not measured'
_exptl_crystal_F_000 1184
_exptl_crystal_size_max 0.25
_exptl_crystal_size_mid 0.22
_exptl_crystal_size_min 0.10
_refine_diff_density_max 0.199
_refine_diff_density_min -0.137
_refine_diff_density_rms 0.034
_refine_ls_abs_structure_details 'Flack H D (1983), Acta Cryst. A39, 876-881'
_refine_ls_abs_structure_Flack 0.02(4)
_refine_ls_extinction_method none
_refine_ls_goodness_of_fit_ref 1.043
_refine_ls_hydrogen_treatment constr
_refine_ls_matrix_type full
_refine_ls_number_parameters 356
_refine_ls_number_reflns 5371
_refine_ls_number_restraints 1
_refine_ls_restrained_S_all 1.043
_refine_ls_R_factor_all 0.0288
_refine_ls_R_factor_gt 0.0269
_refine_ls_shift/su_max 0.002
_refine_ls_shift/su_mean 0.000
_refine_ls_structure_factor_coef Fsqd
_refine_ls_weighting_details 'calc w=1/[\s^2^(Fo^2^)+(0.0400P)^2^+1.4126P] where P=(Fo^2^+2Fc^2^)/3'
_refine_ls_weighting_scheme calc
_refine_ls_wR_factor_gt 0.0710
_refine_ls_wR_factor_ref 0.0723
_reflns_number_gt 5128
_reflns_number_total 5371
_reflns_threshold_expression >2sigma(I)
_cod_data_source_file ja8b04053_si_002.cif
_cod_data_source_block shelxl
_cod_depositor_comments
;
The following automatic conversions were performed:

data name '_atom_site_symetry_multiplicity' was replaced with
'_atom_site_symmetry_multiplicity' as specified in the replacement
file
'/home/saulius/struct/COD-crude-data/automatic-downloads/DataCite-retrospective/ACS/depositions/lib/lists/replacement-tags.lst'.

Automatic conversion script
Id: cif_correct_tags 6909 2019-04-08 15:41:33Z antanas 
;
_cod_original_sg_symbol_H-M 'C 2      '
_cod_database_code 4132450

loop_
_symmetry_equiv_pos_as_xyz
'x, y, z'
'-x, y, -z'
'x+1/2, y+1/2, z+1/2'
'-x+1/2, y+1/2, -z+1/2'

loop_
_atom_site_label
_atom_site_type_symbol
_atom_site_fract_x
_atom_site_fract_y
_atom_site_fract_z
_atom_site_U_iso_or_equiv
_atom_site_adp_type
_atom_site_occupancy
_atom_site_symmetry_multiplicity
_atom_site_calc_flag
_atom_site_refinement_flags
Cl1 Cl 0.93728(2) -0.69583(6) 0.65964(2) 0.02895(11) Uani 1 1 d .
Cl2 Cl 0.55332(2) 0.99636(5) 0.33927(2) 0.02572(11) Uani 1 1 d .
O1 O 0.86929(6) -0.04628(15) 0.34139(5) 0.0167(2) Uani 1 1 d .
O2 O 0.65219(6) 0.36233(16) 0.66192(5) 0.0206(3) Uani 1 1 d .
N1 N 0.87441(8) -0.4069(2) 0.72708(7) 0.0246(4) Uani 1 1 d .
H1a H 0.9012 -0.4894 0.7480 0.038(6) Uiso 1 1 d .
H1b H 0.8734 -0.3128 0.7555 0.036(6) Uiso 1 1 d .
N2 N 0.61471(7) 0.7104(2) 0.27002(7) 0.0213(3) Uani 1 1 d .
H2a H 0.5828 0.7898 0.2480 0.021(5) Uiso 1 1 d .
H2b H 0.6219 0.6229 0.2425 0.031(6) Uiso 1 1 d .
C1 C 0.83418(8) 0.0194(2) 0.39353(8) 0.0179(3) Uani 1 1 d .
C2 C 0.87517(8) -0.0443(2) 0.46138(8) 0.0195(3) Uani 1 1 d .
H2 H 0.9212 0.0148 0.4704 0.026 Uiso 1 1 calc R
C3 C 0.84066(10) -0.0179(3) 0.52350(8) 0.0251(4) Uani 1 1 d .
H3a H 0.8591 0.0861 0.5485 0.033 Uiso 1 1 calc R
H3b H 0.7896 -0.0079 0.5102 0.033 Uiso 1 1 calc R
C4 C 0.86134(8) -0.1816(3) 0.56474(8) 0.0199(4) Uani 1 1 d .
C5 C 0.85503(8) -0.2140(3) 0.63062(8) 0.0216(4) Uani 1 1 d .
H5 H 0.8355 -0.1295 0.6545 0.029 Uiso 1 1 calc R
C6 C 0.87803(8) -0.3733(3) 0.66115(8) 0.0200(4) Uani 1 1 d .
C7 C 0.90485(8) -0.4974(3) 0.62185(8) 0.0201(3) Uani 1 1 d .
C8 C 0.91022(8) -0.4684(2) 0.55576(8) 0.0194(4) Uani 1 1 d .
H8 H 0.9280 -0.5544 0.5312 0.026 Uiso 1 1 calc R
C9 C 0.88851(9) -0.3080(2) 0.52709(8) 0.0201(4) Uani 1 1 d .
C10 C 0.88833(8) -0.2395(2) 0.45954(8) 0.0184(3) Uani 1 1 d .
C11 C 0.89261(8) -0.3231(2) 0.40307(8) 0.0168(3) Uani 1 1 d .
H11 H 0.9017 -0.4428 0.4050 0.022 Uiso 1 1 calc R
C12 C 0.88327(8) -0.2319(2) 0.33638(8) 0.0162(3) Uani 1 1 d .
C13 C 0.83909(10) 0.2157(2) 0.38675(9) 0.0240(4) Uani 1 1 d .
H13a H 0.8875 0.2485 0.3884 0.036 Uiso 1 1 calc R
H13b H 0.8222 0.2715 0.4230 0.036 Uiso 1 1 calc R
H13c H 0.8107 0.2521 0.3446 0.036 Uiso 1 1 calc R
C14 C 0.75677(8) -0.0399(2) 0.38016(8) 0.0218(4) Uani 1 1 d .
H14a H 0.7369 -0.0298 0.3330 0.033 Uiso 1 1 calc R
H14b H 0.7305 0.0327 0.4052 0.033 Uiso 1 1 calc R
H14c H 0.7543 -0.1596 0.3939 0.033 Uiso 1 1 calc R
C15 C 0.95174(8) -0.2369(2) 0.30976(9) 0.0212(4) Uani 1 1 d .
H15a H 0.9451 -0.1763 0.2675 0.032 Uiso 1 1 calc R
H15b H 0.9645 -0.3565 0.3035 0.032 Uiso 1 1 calc R
H15c H 0.9888 -0.1813 0.3415 0.032 Uiso 1 1 calc R
C16 C 0.82346(9) -0.3186(2) 0.28602(8) 0.0208(4) Uani 1 1 d .
H16a H 0.7807 -0.3161 0.3035 0.031 Uiso 1 1 calc R
H16b H 0.8359 -0.4378 0.2789 0.031 Uiso 1 1 calc R
H16c H 0.8162 -0.2561 0.2441 0.031 Uiso 1 1 calc R
C17 C 0.65042(8) 0.2783(2) 0.59785(8) 0.0190(4) Uani 1 1 d .
C18 C 0.68060(9) 0.4088(2) 0.55348(8) 0.0197(3) Uani 1 1 d .
H18 H 0.7289 0.4386 0.5762 0.026 Uiso 1 1 calc R
C19 C 0.68255(10) 0.3514(3) 0.48058(9) 0.0286(4) Uani 1 1 d .
H19a H 0.7306 0.3257 0.4758 0.038 Uiso 1 1 calc R
H19b H 0.6534 0.2486 0.4680 0.038 Uiso 1 1 calc R
C20 C 0.65336(8) 0.5074(3) 0.43806(8) 0.0203(4) Uani 1 1 d .
C21 C 0.64878(8) 0.5305(2) 0.36974(8) 0.0191(4) Uani 1 1 d .
H21 H 0.6667 0.4452 0.3450 0.025 Uiso 1 1 calc R
C22 C 0.61744(8) 0.6809(2) 0.33758(8) 0.0168(3) Uani 1 1 d .
C23 C 0.59147(8) 0.8061(3) 0.37771(8) 0.0181(3) Uani 1 1 d .
C24 C 0.59514(8) 0.7833(3) 0.44587(8) 0.0188(3) Uani 1 1 d .
H24 H 0.5769 0.8674 0.4709 0.025 Uiso 1 1 calc R
C25 C 0.62659(8) 0.6324(2) 0.47636(8) 0.0182(3) Uani 1 1 d .
C26 C 0.63671(8) 0.5741(2) 0.54667(8) 0.0186(4) Uani 1 1 d .
C27 C 0.60921(8) 0.6298(3) 0.59778(8) 0.0197(4) Uani 1 1 d .
H27 H 0.5802 0.7281 0.5921 0.026 Uiso 1 1 calc R
C28 C 0.62388(8) 0.5376(2) 0.66484(8) 0.0184(4) Uani 1 1 d .
C29 C 0.69837(10) 0.1200(3) 0.61403(9) 0.0271(4) Uani 1 1 d .
H29a H 0.7460 0.1583 0.6312 0.041 Uiso 1 1 calc R
H29b H 0.6971 0.0524 0.5739 0.041 Uiso 1 1 calc R
H29c H 0.6824 0.0493 0.6472 0.041 Uiso 1 1 calc R
C30 C 0.57501(9) 0.2210(2) 0.56741(9) 0.0262(4) Uani 1 1 d .
H30a H 0.5581 0.1436 0.5980 0.039 Uiso 1 1 calc R
H30b H 0.5746 0.1612 0.5257 0.039 Uiso 1 1 calc R
H30c H 0.5449 0.3220 0.5594 0.039 Uiso 1 1 calc R
C31 C 0.68113(9) 0.6361(3) 0.71382(9) 0.0259(4) Uani 1 1 d .
H31a H 0.6907 0.5762 0.7563 0.039 Uiso 1 1 calc R
H31b H 0.6651 0.7528 0.7201 0.039 Uiso 1 1 calc R
H31c H 0.7236 0.6413 0.6959 0.039 Uiso 1 1 calc R
C32 C 0.55587(8) 0.5243(3) 0.69279(9) 0.0232(4) Uani 1 1 d .
H32a H 0.5213 0.4575 0.6624 0.035 Uiso 1 1 calc R
H32b H 0.5377 0.6397 0.6976 0.035 Uiso 1 1 calc R
H32c H 0.5660 0.4676 0.7359 0.035 Uiso 1 1 calc R

loop_
_atom_site_aniso_label
_atom_site_aniso_U_11
_atom_site_aniso_U_22
_atom_site_aniso_U_33
_atom_site_aniso_U_23
_atom_site_aniso_U_13
_atom_site_aniso_U_12
Cl1 0.0457(3) 0.0212(2) 0.0179(2) 0.00497(18) 0.00155(17) 0.0026(2)
Cl2 0.0375(2) 0.0217(2) 0.0190(2) 0.00567(18) 0.00818(17) 0.00935(19)
O1 0.0242(5) 0.0134(6) 0.0151(6) 0.0005(4) 0.0100(4) 0.0011(4)
O2 0.0259(6) 0.0231(6) 0.0134(6) 0.0013(5) 0.0052(5) 0.0064(5)
N1 0.0312(8) 0.0289(9) 0.0137(7) 0.0031(7) 0.0045(6) 0.0008(7)
N2 0.0282(7) 0.0229(8) 0.0137(7) -0.0002(6) 0.0066(6) 0.0016(6)
C1 0.0239(8) 0.0177(9) 0.0135(8) -0.0010(7) 0.0075(6) 0.0002(7)
C2 0.0194(8) 0.0201(9) 0.0190(8) -0.0011(7) 0.0038(6) 0.0003(7)
C3 0.0361(9) 0.0255(9) 0.0142(8) 0.0000(8) 0.0059(7) 0.0091(8)
C4 0.0215(8) 0.0210(9) 0.0168(8) -0.0019(7) 0.0031(6) 0.0018(7)
C5 0.0211(8) 0.0278(10) 0.0158(8) -0.0021(8) 0.0039(6) 0.0035(8)
C6 0.0172(7) 0.0280(10) 0.0136(8) 0.0005(8) 0.0004(6) -0.0041(7)
C7 0.0243(8) 0.0169(9) 0.0171(8) 0.0052(8) -0.0009(6) -0.0007(7)
C8 0.0240(8) 0.0179(9) 0.0159(8) -0.0028(7) 0.0028(6) 0.0018(7)
C9 0.0221(8) 0.0229(10) 0.0150(8) -0.0003(7) 0.0030(6) 0.0010(7)
C10 0.0198(8) 0.0185(9) 0.0170(8) 0.0008(7) 0.0036(6) 0.0015(6)
C11 0.0220(8) 0.0119(8) 0.0165(8) 0.0009(7) 0.0036(6) 0.0022(6)
C12 0.0208(8) 0.0129(9) 0.0153(8) -0.0005(7) 0.0042(6) -0.0003(6)
C13 0.0342(9) 0.0174(9) 0.0224(9) 0.0007(7) 0.0102(7) 0.0042(8)
C14 0.0207(8) 0.0234(9) 0.0209(8) -0.0007(7) 0.0035(6) 0.0023(7)
C15 0.0234(8) 0.0223(10) 0.0189(8) -0.0019(7) 0.0069(6) 0.0030(7)
C16 0.0273(8) 0.0193(9) 0.0152(8) -0.0005(7) 0.0030(7) -0.0022(7)
C17 0.0232(8) 0.0211(9) 0.0140(8) 0.0008(7) 0.0064(6) 0.0044(7)
C18 0.0224(8) 0.0217(9) 0.0161(8) 0.0029(6) 0.0066(6) 0.0052(7)
C19 0.0444(11) 0.0272(10) 0.0183(9) 0.0050(8) 0.0161(8) 0.0166(9)
C20 0.0238(8) 0.0201(9) 0.0190(8) 0.0026(8) 0.0093(6) 0.0035(8)
C21 0.0247(8) 0.0175(10) 0.0179(9) -0.0026(7) 0.0106(6) 0.0015(7)
C22 0.0176(7) 0.0186(9) 0.0150(8) -0.0014(7) 0.0051(6) -0.0036(7)
C23 0.0192(7) 0.0176(9) 0.0174(8) -0.0004(8) 0.0034(6) -0.0003(7)
C24 0.0223(7) 0.0186(9) 0.0168(8) -0.0007(7) 0.0069(6) 0.0009(7)
C25 0.0208(8) 0.0201(9) 0.0146(8) -0.0003(7) 0.0056(6) 0.0010(7)
C26 0.0203(8) 0.0184(8) 0.0176(8) 0.0006(7) 0.0048(6) 0.0016(7)
C27 0.0211(8) 0.0217(10) 0.0158(8) 0.0006(8) 0.0028(6) 0.0041(7)
C28 0.0204(8) 0.0222(10) 0.0132(8) -0.0010(7) 0.0050(6) 0.0043(7)
C29 0.0361(10) 0.0269(10) 0.0205(9) 0.0070(7) 0.0112(7) 0.0120(8)
C30 0.0289(9) 0.0234(9) 0.0266(9) -0.0047(7) 0.0059(7) -0.0023(7)
C31 0.0265(9) 0.0318(11) 0.0185(9) -0.0023(8) 0.0026(7) -0.0007(8)
C32 0.0220(8) 0.0301(11) 0.0183(8) 0.0016(8) 0.0065(6) 0.0035(8)

loop_
_atom_type_symbol
_atom_type_description
_atom_type_scat_dispersion_real
_atom_type_scat_dispersion_imag
_atom_type_scat_source
C C 0.0033 0.0016 'International Tables Vol C Tables 4.2.6.8 and 6.1.1.4'
H H 0.0000 0.0000 'International Tables Vol C Tables 4.2.6.8 and 6.1.1.4'
Cl Cl 0.1484 0.1585 'International Tables Vol C Tables 4.2.6.8 and 6.1.1.4'
N N 0.0061 0.0033 'International Tables Vol C Tables 4.2.6.8 and 6.1.1.4'
O O 0.0106 0.0060 'International Tables Vol C Tables 4.2.6.8 and 6.1.1.4'

loop_
_geom_angle_atom_site_label_1
_geom_angle_atom_site_label_2
_geom_angle_atom_site_label_3
_geom_angle
C12 O1 C1 120.52(12)
C17 O2 C28 120.33(12)
O1 C1 C13 103.26(13)
O1 C1 C2 108.33(13)
C13 C1 C2 111.61(15)
O1 C1 C14 110.37(13)
C13 C1 C14 110.72(15)
C2 C1 C14 112.17(13)
C10 C2 C1 110.56(14)
C10 C2 C3 104.44(14)
C1 C2 C3 117.60(14)
C4 C3 C2 103.49(14)
C5 C4 C9 121.21(18)
C5 C4 C3 127.99(16)
C9 C4 C3 110.80(14)
C4 C5 C6 120.07(17)
N1 C6 C5 121.31(16)
N1 C6 C7 121.49(17)
C5 C6 C7 117.20(15)
C8 C7 C6 123.37(17)
C8 C7 Cl1 118.22(14)
C6 C7 Cl1 118.33(13)
C7 C8 C9 118.34(16)
C8 C9 C4 119.78(15)
C8 C9 C10 130.75(16)
C4 C9 C10 109.47(16)
C11 C10 C9 130.17(16)
C11 C10 C2 122.30(16)
C9 C10 C2 107.33(14)
C10 C11 C12 122.50(16)
O1 C12 C11 112.42(13)
O1 C12 C15 103.64(13)
C11 C12 C15 110.57(13)
O1 C12 C16 110.11(13)
C11 C12 C16 109.89(14)
C15 C12 C16 110.07(13)
O2 C17 C29 104.78(13)
O2 C17 C30 109.96(12)
C29 C17 C30 110.42(15)
O2 C17 C18 107.24(14)
C29 C17 C18 111.02(13)
C30 C17 C18 113.04(14)
C26 C18 C17 109.00(13)
C26 C18 C19 105.59(13)
C17 C18 C19 117.44(15)
C20 C19 C18 104.15(14)
C21 C20 C25 120.99(17)
C21 C20 C19 127.93(16)
C25 C20 C19 111.02(14)
C20 C21 C22 120.56(16)
N2 C22 C21 121.70(15)
N2 C22 C23 120.99(16)
C21 C22 C23 117.25(15)
C24 C23 C22 122.59(17)
C24 C23 Cl2 119.11(14)
C22 C23 Cl2 118.30(12)
C23 C24 C25 118.77(16)
C24 C25 C20 119.84(15)
C24 C25 C26 130.19(15)
C20 C25 C26 109.97(15)
C27 C26 C25 131.74(16)
C27 C26 C18 120.06(15)
C25 C26 C18 107.78(14)
C26 C27 C28 121.58(16)
O2 C28 C27 113.48(13)
O2 C28 C31 104.61(13)
C27 C28 C31 109.75(14)
O2 C28 C32 108.10(14)
C27 C28 C32 110.15(13)
C31 C28 C32 110.62(14)

loop_
_geom_bond_atom_site_label_1
_geom_bond_atom_site_label_2
_geom_bond_distance
Cl1 C7 1.7556(19)
Cl2 C23 1.7407(19)
O1 C12 1.450(2)
O1 C1 1.4538(18)
O2 C17 1.4438(19)
O2 C28 1.451(2)
N1 C6 1.377(2)
N2 C22 1.379(2)
C1 C13 1.511(2)
C1 C2 1.524(2)
C1 C14 1.531(2)
C2 C10 1.513(2)
C2 C3 1.551(2)
C3 C4 1.513(3)
C4 C5 1.388(2)
C4 C9 1.396(2)
C5 C6 1.397(3)
C6 C7 1.402(3)
C7 C8 1.383(2)
C8 C9 1.384(3)
C9 C10 1.466(2)
C10 C11 1.328(2)
C11 C12 1.500(2)
C12 C15 1.523(2)
C12 C16 1.530(2)
C17 C29 1.517(2)
C17 C30 1.526(2)
C17 C18 1.533(2)
C18 C26 1.510(2)
C18 C19 1.550(2)
C19 C20 1.512(3)
C20 C21 1.382(2)
C20 C25 1.393(2)
C21 C22 1.397(2)
C22 C23 1.411(2)
C23 C24 1.381(2)
C24 C25 1.389(3)
C25 C26 1.470(2)
C26 C27 1.325(2)
C27 C28 1.508(2)
C28 C31 1.528(2)
C28 C32 1.532(2)
